data_2005411
loop_
_publ_author_name
'Angelova, O.'
'Petrova, R.'
'Radomirska, V.'
'Kolev, T.'

_publ_contact_author
;
     Dr Olyana Angelova
     Bulgarian Academy of Sciences
     CL of Mineralogy and Crystallography
     Rakovski str. 92
     1000 Sofia
     Bulgaria
;
_publ_section_title
;
 Crystalline Complexes Involving Amino Acids. II.
 (<i>R</i>)-({-})-1-Phenylglycinium Hydrogen Squarate Monohydrate
;
_journal_issue 9
_journal_name_full 'Acta Crystallographica Section C'
_journal_page_first 2218
_journal_page_last 2220
_journal_paper_doi 10.1107/S0108270196006452
_journal_volume 52
_journal_year 1996
_chemical_formula_iupac 'C8 H10 N O2 1+ , C4 H O4 1- , H2 O'
_chemical_formula_structural '((C6 H5) C (H) (N H3) C (O) (O H)) (C4 O4 H)'
_chemical_formula_sum 'C12 H13 N O7'
_chemical_formula_weight 283.23
_chemical_melting_point 'over 580 K with decomposition'
_chemical_name_systematic 'Phenylglycinium hydrogen squarate monohydrate'
_space_group_IT_number 19
_symmetry_cell_setting orthorhombic
_symmetry_space_group_name_Hall 'P 2ac 2ab'
_symmetry_space_group_name_H-M 'P 21 21 21'
_atom_type_scat_source 'SDP/PDP (Enraf-Nonius, 1985)'
_audit_creation_method 'from SDP files using KAPPA (Macicek, 1992. Unpublished)'
_cell_angle_alpha 90
_cell_angle_beta 90
_cell_angle_gamma 90
_cell_formula_units_Z 4
_cell_length_a 8.366(2)
_cell_length_b 11.066(2)
_cell_length_c 14.562(2)
_cell_measurement_reflns_used 22
_cell_measurement_temperature 292
_cell_measurement_theta_max 21.12
_cell_measurement_theta_min 20.21
_cell_volume 1348.1(4)
_computing_data_collection 'CAD-4 (Enraf-Nonius, 1988)'
_computing_data_reduction 'SDP/PDP (Enraf-Nonius, 1985)'
_computing_molecular_graphics 'ORTEPII (Johnson, 1976)'
_computing_publication_material 'KAPPA (Mac\'i\<cek, 1992)'
_computing_structure_refinement SDP/PDP
_computing_structure_solution 'SHELXS86 (Sheldrick, 1985)'
_diffrn_ambient_temperature 292
_diffrn_measurement_device 'Enraf-Nonius CAD-4 diffractometer'
_diffrn_measurement_method 'continuous scan profiles'
_diffrn_radiation_monochromator 'graphite (perpendicular mode)'
_diffrn_radiation_source '2kW fine focus Philips tube'
_diffrn_radiation_type MoK\a
_diffrn_radiation_wavelength 0.71073
_diffrn_reflns_av_R_equivalents 0.014
_diffrn_reflns_limit_h_max 11
_diffrn_reflns_limit_h_min 0
_diffrn_reflns_limit_k_max 14
_diffrn_reflns_limit_k_min 0
_diffrn_reflns_limit_l_max 19
_diffrn_reflns_limit_l_min -19
_diffrn_reflns_number 3650
_diffrn_reflns_reduction_process 'F~obs~ = ( I~raw~/LP )^1/2^, where LP = Lorentz-polarization correction'
_diffrn_reflns_theta_max 28.0
_diffrn_reflns_theta_min 0.0
_diffrn_standards_decay_% none
_diffrn_standards_interval_time 120
_diffrn_standards_number 3
_exptl_absorpt_coefficient_mu 0.10
_exptl_absorpt_correction_T_max 0.997
_exptl_absorpt_correction_T_min 0.955
_exptl_absorpt_correction_type 'empirical based on \y scans (North, Phillips & Mathews, 1968)'
_exptl_absorpt_process_details '(North, Phillips and Mathews, 1968)'
_exptl_crystal_colour colourless
_exptl_crystal_density_diffrn 1.395
_exptl_crystal_density_meas ?
_exptl_crystal_description prismatic
_exptl_crystal_F_000 592
_exptl_crystal_size_max 0.52
_exptl_crystal_size_mid 0.52
_exptl_crystal_size_min 0.39
_refine_diff_density_max 0.288
_refine_diff_density_min -0.348
_refine_ls_extinction_method none
_refine_ls_goodness_of_fit_all 1.557
_refine_ls_goodness_of_fit_obs 1.112
_refine_ls_hydrogen_treatment refall
_refine_ls_matrix_type full
_refine_ls_number_constraints 13
_refine_ls_number_parameters 193
_refine_ls_number_reflns 2293
_refine_ls_number_restraints 0
_refine_ls_R_factor_all 0.080
_refine_ls_R_factor_obs 0.045
_refine_ls_shift/esd_max 0.023
_refine_ls_structure_factor_coef F
_refine_ls_weighting_details 'w = 1/[\s^2^(F) + (0.020F)^2^]'
_refine_ls_weighting_scheme calc
_refine_ls_wR_factor_all 0.081
_refine_ls_wR_factor_obs 0.057
_reflns_number_observed 2293
_reflns_number_total 3251
_reflns_observed_criterion 'I > 3.0\s(I)'
_cod_data_source_file na1238.cif
_cod_data_source_block LRSA0227
_cod_depositor_comments
;
 Adding the _atom_site_type_symbol data item.

 Antanas Vaitkus,
 2017-01-30

The following automatic conversions were performed:

'_exptl_crystal_density_meas' value 'none' was changed to '?' - the
value is perceived as not measured.

Automatic conversion script
Id: cif_fix_values 3008 2015-01-20 13:52:24Z robertas 

The following automatic conversions were performed:

'_refine_ls_weighting_scheme' value '1/[\s^2^(F) + (0.020F)^2^]' was
changed to 'calc'. New tag '_refine_ls_weighting_details' was
created. The value of the new tag was set to 'w = 1/[\s^2^(F) +
(0.020F)^2^]'.

Automatic conversion script
Id: cif_fix_values 3143 2015-03-26 13:38:13Z robertas 
;
_cod_original_cell_volume 1348.1(8)
_cod_database_code 2005411

loop_
_symmetry_equiv_pos_as_xyz
+x,+y,+z
1/2-x,-y,1/2+z
1/2+x,1/2-y,-z
-x,1/2+y,1/2-z

loop_
_atom_site_aniso_label
_atom_site_aniso_U_11
_atom_site_aniso_U_22
_atom_site_aniso_U_33
_atom_site_aniso_U_12
_atom_site_aniso_U_13
_atom_site_aniso_U_23
O11 0.0291(7) 0.0241(6) 0.1367(16) 0.0011(6) 0.0040(9) -0.0019(9)
O12 0.0315(7) 0.0231(6) 0.1132(13) -0.0034(6) 0.0121(8) 0.0024(8)
O13 0.0346(7) 0.0328(7) 0.0716(9) 0.0092(6) 0.0002(8) -0.0035(7)
O14 0.0350(7) 0.0336(6) 0.0711(9) -0.0068(6) 0.0042(7) 0.0080(7)
O1 0.1433(17) 0.0466(9) 0.0875(12) 0.0322(10) -0.0535(11) -0.0055(9)
O2 0.0807(11) 0.0542(9) 0.0741(11) 0.0098(9) -0.0290(9) -0.0134(9)
N 0.0384(8) 0.0391(8) 0.0540(10) 0.0094(7) 0.0050(8) -0.0022(8)
OW 0.0351(7) 0.0721(10) 0.0614(9) -0.0071(8) 0.0062(7) 0.0038(9)
C11 0.0285(9) 0.0234(8) 0.0681(12) 0.0005(8) -0.0010(10) -0.0006(9)
C12 0.0276(9) 0.0232(7) 0.0650(12) 0.0000(8) -0.0006(9) -0.0023(9)
C13 0.0256(8) 0.0289(8) 0.0467(10) 0.0010(8) -0.0020(8) -0.0004(8)
C14 0.0297(8) 0.0279(8) 0.0460(10) -0.0003(8) -0.0018(8) 0.0012(8)
C1 0.0428(10) 0.0381(10) 0.0653(14) 0.0051(10) -0.0076(10) -0.0002(10)
C2 0.0393(10) 0.0294(8) 0.0543(12) 0.0009(9) 0.0012(9) 0.0008(9)
C3 0.0396(9) 0.0343(9) 0.0395(10) 0.0046(8) 0.0007(9) 0.0013(8)
C4 0.0527(12) 0.0327(9) 0.0614(13) 0.0054(10) -0.0016(11) -0.0052(11)
C5 0.0632(14) 0.0466(12) 0.0803(17) 0.0210(11) -0.0013(14) -0.0137(12)
C6 0.0476(12) 0.0820(17) 0.0700(16) 0.0160(13) 0.0093(13) -0.0175(14)
C7 0.0490(12) 0.0732(16) 0.0567(14) -0.0012(12) 0.0133(11) 0.0018(13)
C8 0.0515(11) 0.0428(10) 0.0558(13) 0.0042(11) 0.0051(11) 0.0084(10)

loop_
_atom_site_label
_atom_site_type_symbol
_atom_site_fract_x
_atom_site_fract_y
_atom_site_fract_z
_atom_site_U_iso_or_equiv
_atom_site_thermal_displace_type
_atom_site_calc_attached_atom
O11 O 0.5447(2) -0.1522(1) 0.2580(2) 0.0633(5) Uani ?
O12 O 0.5499(2) 0.1326(1) 0.2393(1) 0.0559(5) Uani ?
O13 O 0.1654(2) 0.1440(1) 0.2721(1) 0.0463(4) Uani ?
O14 O 0.1668(2) -0.1470(1) 0.3081(1) 0.0466(4) Uani ?
O1 O -0.2485(3) 0.1741(2) 0.0124(1) 0.0925(7) Uani ?
O2 O -0.2441(2) -0.0069(2) -0.0504(1) 0.0698(5) Uani ?
N N -0.1386(2) 0.1039(2) 0.1731(1) 0.0438(4) Uani ?
OW O -0.1394(2) -0.0906(2) 0.3052(1) 0.0562(4) Uani ?
C11 C 0.4356(2) -0.0692(2) 0.2685(2) 0.0400(5) Uani ?
C12 C 0.4416(2) 0.0578(2) 0.2582(2) 0.0386(5) Uani ?
C13 C 0.2672(2) 0.0646(2) 0.2745(1) 0.0337(4) Uani ?
C14 C 0.2683(2) -0.0690(2) 0.2890(1) 0.0345(4) Uani ?
C1 C -0.2174(3) 0.0696(2) 0.0148(2) 0.0487(6) Uani ?
C2 C -0.1345(2) 0.0123(2) 0.0969(2) 0.0410(5) Uani ?
C3 C 0.0347(2) -0.0253(2) 0.0742(1) 0.0378(5) Uani ?
C4 C 0.0795(3) -0.1453(2) 0.0829(2) 0.0489(6) Uani ?
C5 C 0.2369(3) -0.1783(2) 0.0610(2) 0.0634(7) Uani ?
C6 C 0.3439(3) -0.0934(3) 0.0325(2) 0.0665(7) Uani ?
C7 C 0.2998(3) 0.0257(3) 0.0237(2) 0.0596(7) Uani ?
C8 C 0.1444(3) 0.0590(2) 0.0442(2) 0.0500(6) Uani ?
H11O H 0.4899(38) -0.2373(29) 0.2545(30) 0.0633 Uiso ?
HW1 H -0.0341(39) -0.1108(30) 0.3078(25) 0.0633 Uiso ?
HW2 H -0.1808(32) -0.1439(26) 0.2924(20) 0.0633 Uiso ?
H2O H -0.2735(35) 0.0280(28) -0.0931(23) 0.0633 Uiso ?
HN1 H -0.1283(28) 0.1830(22) 0.1499(17) 0.0633 Uiso N
HN2 H -0.0512(39) 0.0893(28) 0.2133(24) 0.0633 Uiso N
HN3 H -0.2298(30) 0.0968(25) 0.2025(21) 0.0633 Uiso N
H2 H -0.1947(20) -0.0575(15) 0.1202(13) 0.0633 Uiso C2
H4 H 0.0044(23) -0.2043(19) 0.1024(15) 0.0633 Uiso C4
H5 H 0.2694(36) -0.2600(32) 0.0678(26) 0.0633 Uiso C5
H6 H 0.4499(33) -0.1172(27) 0.0178(20) 0.0633 Uiso C6
H7 H 0.3745(36) 0.0841(28) 0.0027(23) 0.0633 Uiso C7
H8 H 0.1132(25) 0.1412(20) 0.0385(15) 0.0633 Uiso C8

loop_
_atom_type_symbol
_atom_type_scat_dispersion_real
_atom_type_scat_dispersion_imag
O 0.008 0.006
N 0.004 0.003
C 0.002 0.002
H 0.000 0.000

loop_
_geom_angle_atom_site_label_1
_geom_angle_atom_site_label_2
_geom_angle_atom_site_label_3
_geom_angle_site_symmetry_1
_geom_angle_site_symmetry_3
_geom_angle
_geom_angle_publ_flag
C11 O11 H11O 1 1 109.50(10) no
C1 O2 H2O 1 1 108.6(2) no
C2 N HN1 1 1 111.1(2) no
C2 N HN2 1 1 108.9(2) no
C2 N HN3 1 1 108.7(2) no
HN1 N HN2 1 1 108.0(2) no
HN1 N HN3 1 1 109.6(2) no
HN2 N HN3 1 1 110.6(2) no
HW1 OW HW2 1 1 106.2(2) no
O11 C11 C12 1 1 131.5(2) yes
O11 C11 C14 1 1 135.2(2) yes
C12 C11 C14 1 1 93.2(2) yes
O12 C12 C11 1 1 134.7(2) yes
O12 C12 C13 1 1 135.4(2) yes
C11 C12 C13 1 1 89.9(2) yes
O13 C13 C12 1 1 135.9(2) yes
O13 C13 C14 1 1 135.9(2) yes
C12 C13 C14 1 1 88.10(10) yes
O14 C14 C11 1 1 135.6(2) yes
O14 C14 C13 1 1 135.6(2) yes
C11 C14 C13 1 1 88.70(10) yes
O1 C1 O2 1 1 125.4(3) yes
O1 C1 C2 1 1 122.0(2) yes
O2 C1 C2 1 1 112.5(2) yes
N C2 C1 1 1 106.8(2) yes
N C2 C3 1 1 111.6(2) yes
N C2 H2 1 1 105.3(2) no
C1 C2 C3 1 1 111.7(2) yes
C1 C2 H2 1 1 111.5(2) no
C3 C2 H2 1 1 109.8(2) no
C2 C3 C4 1 1 119.8(2) no
C2 C3 C8 1 1 120.3(2) no
C4 C3 C8 1 1 119.8(2) no
C3 C4 C5 1 1 118.9(2) no
C3 C4 H4 1 1 120.5(2) no
C5 C4 H4 1 1 120.6(2) no
C4 C5 C6 1 1 120.4(2) no
C4 C5 H5 1 1 119.5(3) no
C6 C5 H5 1 1 120.0(3) no
C5 C6 C7 1 1 120.9(3) no
C5 C6 H6 1 1 119.4(3) no
C7 C6 H6 1 1 119.7(3) no
C6 C7 C8 1 1 119.2(3) no
C6 C7 H7 1 1 120.5(3) no
C8 C7 H7 1 1 120.3(3) no
C3 C8 C7 1 1 120.8(2) no
C3 C8 H8 1 1 119.6(2) no
C7 C8 H8 1 1 119.6(2) no

loop_
_geom_bond_atom_site_label_1
_geom_bond_atom_site_label_2
_geom_bond_site_symmetry_2
_geom_bond_distance
_geom_bond_publ_flag
O11 C11 1 1.304(2) yes
O11 H11O 1 1.0490(10) no
O12 C12 1 1.257(2) yes
O13 C13 1 1.223(2) yes
O14 C14 1 1.242(2) yes
O1 C1 1 1.186(3) yes
O2 C1 1 1.292(3) yes
O2 H2O 1 0.773(2) no
N C2 1 1.503(3) yes
N HN1 1 0.943(2) no
N HN2 1 0.951(2) no
N HN3 1 0.879(2) no
OW HW1 1 0.910(2) no
OW HW2 1 0.710(2) no
C11 C12 1 1.414(3) yes
C11 C14 1 1.431(3) yes
C12 C13 1 1.481(3) yes
C13 C14 1 1.494(3) yes
C1 C2 1 1.521(3) yes
C2 C3 1 1.512(3) yes
C2 H2 1 0.984(2) no
C3 C4 1 1.385(3) yes
C3 C8 1 1.380(3) yes
C4 C5 1 1.403(4) yes
C4 H4 1 0.950(2) no
C5 C6 1 1.362(4) yes
C5 H5 1 0.950(3) no
C6 C7 1 1.374(4) yes
C6 H6 1 0.950(3) no
C7 C8 1 1.385(4) yes
C7 H7 1 0.950(3) no
C8 H8 1 0.950(2) no

loop_
_geom_torsion_atom_site_label_1
_geom_torsion_atom_site_label_2
_geom_torsion_atom_site_label_3
_geom_torsion_atom_site_label_4
_geom_torsion
_geom_torsion_publ_flag
O1 C1 C2 N 12.2(3) no
O1 C1 C2 C3 -110.1(3) no
O2 C1 C2 N -169.7(2) no
O2 C1 C2 C3 68.0(2) no
N C2 C3 C4 119.9(2) no
N C2 C3 C8 -60.7(3) no
C1 C2 C3 C4 -120.6(2) no
C1 C2 C3 C8 58.8(3) no
